data_7123942
loop_
_publ_author_name
'Tao, Xin'
'Daniliuc, Constantin Gabriel'
'Soloviova, Kateryna'
'Strassert, Cristian Alejandro'
'Kehr, Gerald'
'Erker, Gerhard'

_publ_section_title
;
 Arylallenes and the Halogeno-B(C6F5)2 Reagents: Facile Formation of
 2-Borylindenes
;
_journal_name_full 'Chemical Communications'
_journal_paper_doi 10.1039/C9CC04199K
_journal_year 2019
_chemical_formula_sum 'C21 H6 B F11'
_chemical_formula_weight 478.07
_space_group_crystal_system orthorhombic
_space_group_IT_number 19
_space_group_name_Hall 'P 2ac 2ab'
_space_group_name_H-M_alt 'P 21 21 21'
_symmetry_space_group_name_Hall 'P 2ac 2ab'
_symmetry_space_group_name_H-M 'P 21 21 21'
_atom_sites_solution_hydrogens geom
_audit_creation_method 'APEX3 v2016.1-0'
_audit_update_record
;
2019-04-03 deposited with the CCDC.    2019-07-30 downloaded from the CCDC.
;
_cell_angle_alpha 90
_cell_angle_beta 90
_cell_angle_gamma 90
_cell_formula_units_Z 4
_cell_length_a 7.4593(3)
_cell_length_b 10.9446(4)
_cell_length_c 21.4005(10)
_cell_measurement_reflns_used 7034
_cell_measurement_temperature 102.(2)
_cell_measurement_theta_max 68.2248
_cell_measurement_theta_min 4.1316
_cell_volume 1747.12(13)
_computing_cell_refinement 'SAINT V8.37A (Bruker AXS Inc., 2015)'
_computing_data_collection
;

APEX3 v2016.1-0 (Bruker AXS Inc., 2016)
;
_computing_data_reduction 'SAINT V8.37A (Bruker AXS Inc., 2015)'
_computing_molecular_graphics 'XP (Sheldrick, 2014)'
_computing_publication_material 'SHELXL-2014/7 (Sheldrick, 2014)'
_computing_structure_refinement 'SHELXL-2014/7 (Sheldrick, 2014)'
_computing_structure_solution 'SHELXL-2014/7 (Sheldrick, 2014)'
_diffrn_ambient_temperature 102.(2)
_diffrn_detector_area_resol_mean 10.4167
_diffrn_measured_fraction_theta_full 0.994
_diffrn_measured_fraction_theta_max 0.994
_diffrn_measurement_device_type 'Bruker D8 Venture PHOTON 100 CMOS'
_diffrn_measurement_method 'omega and phi scans'
_diffrn_radiation_monochromator 'MX mirror'
_diffrn_radiation_type 'Cu K\a'
_diffrn_radiation_wavelength 1.54178
_diffrn_reflns_av_R_equivalents 0.1147
_diffrn_reflns_av_unetI/netI 0.0739
_diffrn_reflns_limit_h_max 8
_diffrn_reflns_limit_h_min -8
_diffrn_reflns_limit_k_max 11
_diffrn_reflns_limit_k_min -13
_diffrn_reflns_limit_l_max 25
_diffrn_reflns_limit_l_min -25
_diffrn_reflns_number 16290
_diffrn_reflns_theta_full 66.59
_diffrn_reflns_theta_max 66.59
_diffrn_reflns_theta_min 4.13
_diffrn_source 'Cu ImS'
_diffrn_source_type 'micro focus tube'
_exptl_absorpt_coefficient_mu 1.697
_exptl_absorpt_correction_T_max 0.95
_exptl_absorpt_correction_T_min 0.80
_exptl_absorpt_correction_type multi-scan
_exptl_absorpt_process_details
;
Bruker AXS (2014). SADABS, Version 2014/5, Bruker AXS Inc., Madison, Wisconsin,
USA.
;
_exptl_crystal_colour colourless
_exptl_crystal_density_diffrn 1.818
_exptl_crystal_density_method 'not measured'
_exptl_crystal_description needle
_exptl_crystal_F_000 944
_exptl_crystal_size_max 0.164
_exptl_crystal_size_mid 0.067
_exptl_crystal_size_min 0.032
_refine_diff_density_max 0.313
_refine_diff_density_min -0.289
_refine_ls_abs_structure_details
;

Flack x determined using 820 quotients [(I+)-(I-)]/[(I+)+(I-)]
(Parsons, Flack and Wagner, Acta Cryst. B69 (2013) 249-259).
;
_refine_ls_abs_structure_Flack 0.08(16)
_refine_ls_extinction_method none
_refine_ls_goodness_of_fit_ref 1.160
_refine_ls_hydrogen_treatment constr
_refine_ls_matrix_type full
_refine_ls_number_parameters 389
_refine_ls_number_reflns 3060
_refine_ls_number_restraints 269
_refine_ls_restrained_S_all 1.126
_refine_ls_R_factor_all 0.0832
_refine_ls_R_factor_gt 0.0668
_refine_ls_shift/su_max 0.000
_refine_ls_shift/su_mean 0.000
_refine_ls_structure_factor_coef Fsqd
_refine_ls_weighting_details 'w=1/[\s^2^(Fo^2^)+(0.0517P)^2^+1.6155P] where P=(Fo^2^+2Fc^2^)/3'
_refine_ls_weighting_scheme calc
_refine_ls_wR_factor_gt 0.1382
_refine_ls_wR_factor_ref 0.1458
_reflns_number_gt 2523
_reflns_number_total 3060
_reflns_threshold_expression 'I > 2\s(I)'
_cod_data_source_file c9cc04199k2.cif
_cod_data_source_block erk9217
_cod_database_code 7123942

loop_
_space_group_symop_operation_xyz
'x, y, z'
'-x+1/2, -y, z+1/2'
'-x, y+1/2, -z+1/2'
'x+1/2, -y+1/2, -z'

loop_
_atom_site_type_symbol
_atom_site_label
_atom_site_fract_x
_atom_site_fract_y
_atom_site_fract_z
_atom_site_U_iso_or_equiv
_atom_site_adp_type
_atom_site_calc_flag
_atom_site_refinement_flags_adp
_atom_site_refinement_flags_occupancy
_atom_site_refinement_flags_posn
_atom_site_occupancy
_atom_site_disorder_assembly
_atom_site_disorder_group
B B1 0.6858(12) 0.3535(9) 0.3161(4) 0.0271(19) Uani d . . D 1.0 . .
C C1 0.778(2) 0.5911(10) 0.2849(5) 0.022(2) Uani d U P D 0.850(11) A 1
H H1A 0.6668 0.6177 0.2633 0.026 Uiso calc U P R 0.850(11) A 1
H H1B 0.8684 0.5688 0.2532 0.026 Uiso calc U P R 0.850(11) A 1
C C2 0.740(2) 0.4849(10) 0.3281(6) 0.023(3) Uani d U P D 0.850(11) A 1
C C3 0.778(3) 0.5219(12) 0.3878(6) 0.024(3) Uani d U P D 0.850(11) A 1
H H3 0.7601 0.4727 0.4238 0.029 Uiso calc U P R 0.850(11) A 1
C C4 0.847(4) 0.6436(14) 0.3891(6) 0.023(3) Uani d U P D 0.850(11) A 1
C C5 0.9065(15) 0.7197(9) 0.4379(5) 0.024(2) Uani d U P D 0.850(11) A 1
H H5 0.9011 0.6917 0.4799 0.029 Uiso calc U P R 0.850(11) A 1
C C6 0.9727(14) 0.8342(9) 0.4251(4) 0.026(2) Uani d U P D 0.850(11) A 1
H H6 1.0176 0.8843 0.4578 0.031 Uiso calc U P R 0.850(11) A 1
C C7 0.9733(13) 0.8758(8) 0.3640(5) 0.025(2) Uani d U P D 0.850(11) A 1
F F1 1.0408(7) 0.9881(5) 0.3518(2) 0.0307(16) Uani d U P D 0.850(11) A 1
C C8 0.9089(15) 0.8075(9) 0.3138(5) 0.023(2) Uani d U P D 0.850(11) A 1
H H8 0.9072 0.8391 0.2724 0.027 Uiso calc U P R 0.850(11) A 1
C C9 0.847(3) 0.6904(11) 0.3277(6) 0.024(3) Uani d U P D 0.850(11) A 1
C C1A 0.775(19) 0.526(6) 0.399(2) 0.022(14) Uani d U P D 0.150(11) A 2
H H1C 0.8718 0.474 0.4164 0.026 Uiso calc U P R 0.150(11) A 2
H H1D 0.6737 0.5286 0.4289 0.026 Uiso calc U P R 0.150(11) A 2
C C2A 0.716(14) 0.483(4) 0.335(3) 0.023(14) Uani d U P D 0.150(11) A 2
C C3A 0.779(13) 0.561(4) 0.290(2) 0.018(13) Uani d U P D 0.150(11) A 2
H H3A 0.7812 0.5444 0.2468 0.022 Uiso calc U P R 0.150(11) A 2
C C4A 0.839(14) 0.670(4) 0.318(2) 0.012(13) Uani d U P D 0.150(11) A 2
C C5A 0.881(9) 0.788(4) 0.297(2) 0.021(12) Uani d U P D 0.150(11) A 2
H H5A 0.8665 0.8076 0.2536 0.025 Uiso calc U P R 0.150(11) A 2
C C6A 0.946(7) 0.875(4) 0.3382(18) 0.019(11) Uani d U P D 0.150(11) A 2
H H6A 0.9694 0.9558 0.3245 0.023 Uiso calc U P R 0.150(11) A 2
C C7A 0.974(9) 0.842(4) 0.4000(18) 0.024(10) Uani d U P D 0.150(11) A 2
F F1A 1.033(5) 0.921(3) 0.4430(15) 0.048(11) Uani d U P D 0.150(11) A 2
C C8A 0.941(10) 0.726(4) 0.424(2) 0.028(14) Uani d U P D 0.150(11) A 2
H H8A 0.9818 0.6999 0.4641 0.033 Uiso calc U P R 0.150(11) A 2
C C9A 0.843(18) 0.654(6) 0.383(2) 0.010(13) Uani d U P D 0.150(11) A 2
C C11 0.6586(10) 0.2949(7) 0.2479(3) 0.0238(17) Uani d . . . 1.0 . .
C C12 0.5737(10) 0.3543(7) 0.1986(4) 0.0265(17) Uani d . . . 1.0 . .
F F12 0.5006(6) 0.4649(4) 0.2067(2) 0.0302(10) Uani d . . . 1.0 . .
C C13 0.5571(10) 0.3022(7) 0.1404(3) 0.0260(16) Uani d . . . 1.0 . .
F F13 0.4722(6) 0.3622(4) 0.09375(19) 0.0314(11) Uani d . . . 1.0 . .
C C14 0.6192(11) 0.1858(7) 0.1290(4) 0.0278(17) Uani d . . . 1.0 . .
F F14 0.6037(6) 0.1367(5) 0.07244(19) 0.0337(11) Uani d . . . 1.0 . .
C C15 0.7038(11) 0.1232(7) 0.1767(4) 0.0271(17) Uani d . . . 1.0 . .
F F15 0.7698(6) 0.0117(4) 0.1664(2) 0.0342(11) Uani d . . . 1.0 . .
C C16 0.7205(10) 0.1789(7) 0.2339(4) 0.0253(16) Uani d . . . 1.0 . .
F F16 0.8107(6) 0.1140(4) 0.2776(2) 0.0299(10) Uani d . . . 1.0 . .
C C21 0.6667(10) 0.2614(7) 0.3727(3) 0.0260(17) Uani d . . . 1.0 . .
C C22 0.5060(10) 0.2078(7) 0.3881(3) 0.0241(16) Uani d . . . 1.0 . .
F F22 0.3580(6) 0.2352(5) 0.3535(2) 0.0349(11) Uani d . . . 1.0 . .
C C23 0.4833(11) 0.1294(8) 0.4376(4) 0.0288(17) Uani d . . . 1.0 . .
F F23 0.3223(6) 0.0812(5) 0.4513(2) 0.0406(13) Uani d . . . 1.0 . .
C C24 0.6308(13) 0.0991(7) 0.4730(4) 0.0311(19) Uani d . . . 1.0 . .
F F24 0.6140(7) 0.0200(4) 0.5207(2) 0.0389(12) Uani d . . . 1.0 . .
C C25 0.7952(11) 0.1463(8) 0.4593(3) 0.0272(17) Uani d . . . 1.0 . .
F F25 0.9387(6) 0.1146(4) 0.4937(2) 0.0391(12) Uani d . . . 1.0 . .
C C26 0.8129(10) 0.2259(8) 0.4098(4) 0.0287(18) Uani d . . . 1.0 . .
F F26 0.9761(6) 0.2701(4) 0.3966(2) 0.0390(12) Uani d . . . 1.0 . .

loop_
_atom_site_aniso_label
_atom_site_aniso_U_11
_atom_site_aniso_U_22
_atom_site_aniso_U_33
_atom_site_aniso_U_12
_atom_site_aniso_U_13
_atom_site_aniso_U_23
B1 0.021(5) 0.038(5) 0.022(4) -0.004(4) -0.001(3) 0.003(4)
C1 0.021(5) 0.024(5) 0.021(4) 0.001(5) 0.003(4) 0.006(4)
C2 0.018(6) 0.031(5) 0.022(5) -0.003(4) 0.004(4) 0.000(4)
C3 0.023(5) 0.030(5) 0.020(5) 0.002(4) 0.003(5) 0.002(4)
C4 0.023(5) 0.022(5) 0.025(5) 0.005(4) 0.001(5) 0.005(4)
C5 0.024(5) 0.026(5) 0.024(5) 0.003(4) 0.011(4) 0.001(3)
C6 0.028(4) 0.031(5) 0.017(4) 0.001(4) -0.001(4) -0.003(4)
C7 0.026(5) 0.021(4) 0.029(5) 0.002(4) -0.003(5) 0.000(4)
F1 0.036(3) 0.020(3) 0.036(3) -0.002(2) 0.005(2) 0.000(2)
C8 0.025(5) 0.023(5) 0.021(5) 0.003(4) 0.001(4) -0.001(4)
C9 0.023(5) 0.027(5) 0.021(5) 0.006(5) -0.001(4) 0.000(4)
C1A 0.022(16) 0.021(15) 0.023(16) 0.005(9) -0.003(9) -0.001(9)
C2A 0.020(16) 0.026(16) 0.023(16) 0.001(9) 0.002(9) 0.003(9)
C3A 0.016(15) 0.024(16) 0.015(15) 0.003(10) -0.005(9) 0.002(9)
C4A 0.010(14) 0.012(15) 0.015(15) 0.000(9) 0.000(9) 0.000(9)
C5A 0.020(14) 0.020(14) 0.022(15) 0.004(9) 0.000(9) -0.002(9)
C6A 0.020(13) 0.018(13) 0.019(14) 0.002(9) -0.004(9) 0.002(9)
C7A 0.026(12) 0.023(12) 0.023(13) -0.001(9) -0.001(9) -0.004(9)
F1A 0.062(18) 0.024(15) 0.058(17) -0.010(13) -0.001(14) -0.015(12)
C8A 0.027(16) 0.027(15) 0.029(16) 0.001(9) 0.000(9) 0.005(9)
C9A 0.009(15) 0.010(15) 0.011(15) 0.002(9) 0.005(9) 0.001(9)
C11 0.015(4) 0.028(4) 0.029(4) 0.002(3) -0.002(3) 0.004(3)
C12 0.028(4) 0.019(4) 0.032(4) 0.001(3) 0.002(3) 0.003(3)
F12 0.028(2) 0.024(2) 0.038(3) 0.0050(19) -0.007(2) -0.0004(18)
C13 0.021(4) 0.033(4) 0.025(4) -0.002(3) -0.002(3) 0.001(3)
F13 0.032(3) 0.035(3) 0.027(2) 0.000(2) -0.0046(19) 0.0059(19)
C14 0.026(4) 0.031(4) 0.027(4) -0.006(3) 0.004(3) -0.007(3)
F14 0.039(3) 0.041(3) 0.021(2) -0.002(2) 0.001(2) -0.0046(19)
C15 0.024(4) 0.025(4) 0.032(4) 0.002(3) 0.003(3) 0.000(3)
F15 0.035(3) 0.025(3) 0.043(3) 0.004(2) 0.003(2) -0.002(2)
C16 0.017(4) 0.032(4) 0.027(4) -0.003(3) -0.001(3) 0.007(3)
F16 0.032(2) 0.027(2) 0.031(2) 0.0046(19) -0.001(2) 0.0064(18)
C21 0.027(4) 0.031(4) 0.021(4) -0.002(3) -0.004(3) 0.000(3)
C22 0.019(4) 0.031(4) 0.022(4) 0.000(3) 0.001(3) 0.001(3)
F22 0.022(2) 0.043(3) 0.039(3) 0.000(2) -0.0006(19) 0.007(2)
C23 0.024(4) 0.033(4) 0.030(4) 0.000(3) 0.007(3) 0.005(3)
F23 0.027(3) 0.045(3) 0.049(3) -0.007(2) 0.012(2) 0.008(2)
C24 0.048(5) 0.024(4) 0.021(4) 0.002(4) 0.003(4) 0.002(3)
F24 0.050(3) 0.030(3) 0.036(3) -0.002(2) 0.002(2) 0.009(2)
C25 0.026(4) 0.034(5) 0.022(4) -0.002(3) -0.004(3) 0.001(3)
F25 0.039(3) 0.037(3) 0.042(3) -0.003(2) -0.014(2) 0.006(2)
C26 0.022(4) 0.031(4) 0.032(5) -0.003(3) -0.004(3) 0.003(3)
F26 0.026(2) 0.043(3) 0.048(3) -0.009(2) -0.007(2) 0.011(2)

loop_
_atom_type_symbol
_atom_type_description
_atom_type_scat_dispersion_real
_atom_type_scat_dispersion_imag
_atom_type_scat_source
C C 0.0181 0.0091 'International Tables Vol C Tables 4.2.6.8 and 6.1.1.4'
H H 0.0000 0.0000 'International Tables Vol C Tables 4.2.6.8 and 6.1.1.4'
B B 0.0090 0.0039 'International Tables Vol C Tables 4.2.6.8 and 6.1.1.4'
F F 0.0727 0.0534 'International Tables Vol C Tables 4.2.6.8 and 6.1.1.4'

loop_
_geom_angle_atom_site_label_1
_geom_angle_atom_site_label_2
_geom_angle_atom_site_label_3
_geom_angle
C2A B1 C21 114.(2)
C2 B1 C21 119.9(9)
C2A B1 C11 130.(2)
C2 B1 C11 124.5(9)
C21 B1 C11 115.5(7)
C2 C1 C9 104.2(8)
C2 C1 H1A 110.9
C9 C1 H1A 110.9
C2 C1 H1B 110.9
C9 C1 H1B 110.9
H1A C1 H1B 108.9
C3 C2 C1 107.8(8)
C3 C2 B1 119.5(11)
C1 C2 B1 132.5(10)
C2 C3 C4 111.6(10)
C2 C3 H3 124.2
C4 C3 H3 124.2
C5 C4 C9 118.4(11)
C5 C4 C3 132.9(12)
C9 C4 C3 108.8(10)
C6 C5 C4 120.3(10)
C6 C5 H5 119.8
C4 C5 H5 119.8
C5 C6 C7 119.3(9)
C5 C6 H6 120.3
C7 C6 H6 120.3
F1 C7 C6 118.8(9)
F1 C7 C8 117.7(8)
C6 C7 C8 123.4(9)
C9 C8 C7 116.2(9)
C9 C8 H8 121.9
C7 C8 H8 121.9
C8 C9 C4 122.3(12)
C8 C9 C1 130.2(10)
C4 C9 C1 107.5(9)
C2A C1A C9A 100.(2)
C2A C1A H1C 111.7
C9A C1A H1C 111.7
C2A C1A H1D 111.7
C9A C1A H1D 111.7
H1C C1A H1D 109.4
C3A C2A B1 117.(4)
C3A C2A C1A 110.(3)
B1 C2A C1A 126.(5)
C2A C3A C4A 110.(3)
C2A C3A H3A 124.9
C4A C3A H3A 124.9
C5A C4A C3A 136.(3)
C5A C4A C9A 116.(3)
C3A C4A C9A 108.(3)
C6A C5A C4A 120.(3)
C6A C5A H5A 120.1
C4A C5A H5A 120.1
C7A C6A C5A 119.(3)
C7A C6A H6A 120.4
C5A C6A H6A 120.4
F1A C7A C6A 123.(3)
F1A C7A C8A 113.(3)
C6A C7A C8A 124.(3)
C9A C8A C7A 112.(3)
C9A C8A H8A 123.8
C7A C8A H8A 123.8
C8A C9A C4A 124.(4)
C8A C9A C1A 124.(4)
C4A C9A C1A 109.(3)
C16 C11 C12 114.6(7)
C16 C11 B1 121.4(7)
C12 C11 B1 124.0(7)
F12 C12 C13 117.1(7)
F12 C12 C11 120.6(7)
C13 C12 C11 122.3(7)
F13 C13 C12 120.6(7)
F13 C13 C14 118.3(7)
C12 C13 C14 121.0(7)
F14 C14 C13 120.5(7)
F14 C14 C15 120.8(7)
C13 C14 C15 118.7(7)
F15 C15 C16 121.3(7)
F15 C15 C14 120.1(7)
C16 C15 C14 118.7(7)
F16 C16 C15 115.3(7)
F16 C16 C11 119.9(7)
C15 C16 C11 124.7(7)
C22 C21 C26 115.1(7)
C22 C21 B1 122.3(7)
C26 C21 B1 122.7(7)
F22 C22 C23 117.1(7)
F22 C22 C21 118.9(6)
C23 C22 C21 124.0(7)
F23 C23 C22 121.6(7)
F23 C23 C24 120.0(7)
C22 C23 C24 118.4(8)
F24 C24 C25 119.4(8)
F24 C24 C23 119.9(8)
C25 C24 C23 120.7(7)
F25 C25 C24 120.1(7)
F25 C25 C26 120.5(7)
C24 C25 C26 119.4(7)
F26 C26 C25 118.5(7)
F26 C26 C21 119.1(7)
C25 C26 C21 122.4(7)

loop_
_geom_bond_atom_site_label_1
_geom_bond_atom_site_label_2
_geom_bond_distance
B1 C2A 1.49(3)
B1 C2 1.517(13)
B1 C21 1.582(12)
B1 C11 1.606(11)
C1 C2 1.511(16)
C1 C9 1.514(16)
C1 H1A 0.99
C1 H1B 0.99
C2 C3 1.369(16)
C3 C4 1.428(12)
C3 H3 0.95
C4 C5 1.409(12)
C4 C9 1.411(13)
C5 C6 1.375(12)
C5 H5 0.95
C6 C7 1.383(11)
C6 H6 0.95
C7 F1 1.354(11)
C7 C8 1.395(12)
C8 C9 1.393(12)
C8 H8 0.95
C1A C2A 1.51(3)
C1A C9A 1.52(3)
C1A H1C 0.99
C1A H1D 0.99
C2A C3A 1.37(3)
C3A C4A 1.40(2)
C3A H3A 0.95
C4A C5A 1.40(2)
C4A C9A 1.42(3)
C5A C6A 1.39(2)
C5A H5A 0.95
C6A C7A 1.38(2)
C6A H6A 0.95
C7A F1A 1.33(3)
C7A C8A 1.39(2)
C8A C9A 1.39(2)
C8A H8A 0.95
C11 C16 1.383(11)
C11 C12 1.392(10)
C12 F12 1.339(9)
C12 C13 1.375(11)
C13 F13 1.353(9)
C13 C14 1.378(12)
C14 F14 1.329(9)
C14 C15 1.382(12)
C15 F15 1.334(9)
C15 C16 1.375(11)
C16 F16 1.353(9)
C21 C22 1.374(11)
C21 C26 1.404(11)
C22 F22 1.362(9)
C22 C23 1.374(11)
C23 F23 1.344(9)
C23 C24 1.376(12)
C24 F24 1.344(9)
C24 C25 1.363(12)
C25 F25 1.344(9)
C25 C26 1.377(11)
C26 F26 1.340(9)

loop_
_geom_torsion_atom_site_label_1
_geom_torsion_atom_site_label_2
_geom_torsion_atom_site_label_3
_geom_torsion_atom_site_label_4
_geom_torsion
C9 C1 C2 C3 2.0(19)
C9 C1 C2 B1 -173.1(16)
C21 B1 C2 C3 2.(2)
C11 B1 C2 C3 -173.2(14)
C21 B1 C2 C1 176.6(14)
C11 B1 C2 C1 1.(2)
C1 C2 C3 C4 -3.(2)
B1 C2 C3 C4 173.0(19)
C2 C3 C4 C5 -179.(3)
C2 C3 C4 C9 3.(3)
C9 C4 C5 C6 -3.(3)
C3 C4 C5 C6 178.(3)
C4 C5 C6 C7 3.(2)
C5 C6 C7 F1 -179.2(9)
C5 C6 C7 C8 0.3(17)
F1 C7 C8 C9 177.4(12)
C6 C7 C8 C9 -2.1(18)
C7 C8 C9 C4 1.(3)
C7 C8 C9 C1 -176.8(16)
C5 C4 C9 C8 2.(3)
C3 C4 C9 C8 -179.(2)
C5 C4 C9 C1 180.(2)
C3 C4 C9 C1 -1.(3)
C2 C1 C9 C8 177.6(18)
C2 C1 C9 C4 -1.(2)
C21 B1 C2A C3A 164.(7)
C11 B1 C2A C3A -20.(11)
C21 B1 C2A C1A 16.(11)
C11 B1 C2A C1A -168.(7)
C9A C1A C2A C3A 12.(12)
C9A C1A C2A B1 162.(9)
B1 C2A C3A C4A -167.(8)
C1A C2A C3A C4A -14.(12)
C2A C3A C4A C5A -165.(12)
C2A C3A C4A C9A 10.(13)
C3A C4A C5A C6A -177.(11)
C9A C4A C5A C6A 8.(13)
C4A C5A C6A C7A 3.(11)
C5A C6A C7A F1A -179.(6)
C5A C6A C7A C8A -1.(12)
F1A C7A C8A C9A 166.(8)
C6A C7A C8A C9A -12.(12)
C7A C8A C9A C4A 25.(15)
C7A C8A C9A C1A -175.(11)
C5A C4A C9A C8A -23.(17)
C3A C4A C9A C8A 161.(11)
C5A C4A C9A C1A 174.(11)
C3A C4A C9A C1A -2.(14)
C2A C1A C9A C8A -168.(11)
C2A C1A C9A C4A -6.(13)
C2A B1 C11 C16 146.(5)
C2 B1 C11 C16 138.0(11)
C21 B1 C11 C16 -37.4(11)
C2A B1 C11 C12 -33.(5)
C2 B1 C11 C12 -41.7(14)
C21 B1 C11 C12 142.9(8)
C16 C11 C12 F12 177.0(7)
B1 C11 C12 F12 -3.2(12)
C16 C11 C12 C13 -1.5(11)
B1 C11 C12 C13 178.3(7)
F12 C12 C13 F13 0.8(11)
C11 C12 C13 F13 179.4(7)
F12 C12 C13 C14 -176.2(7)
C11 C12 C13 C14 2.3(12)
F13 C13 C14 F14 3.4(11)
C12 C13 C14 F14 -179.5(7)
F13 C13 C14 C15 -179.1(7)
C12 C13 C14 C15 -2.0(11)
F14 C14 C15 F15 -0.5(11)
C13 C14 C15 F15 -178.1(7)
F14 C14 C15 C16 178.4(7)
C13 C14 C15 C16 0.9(11)
F15 C15 C16 F16 1.3(11)
C14 C15 C16 F16 -177.6(7)
F15 C15 C16 C11 178.8(7)
C14 C15 C16 C11 -0.1(12)
C12 C11 C16 F16 177.7(6)
B1 C11 C16 F16 -2.0(11)
C12 C11 C16 C15 0.4(11)
B1 C11 C16 C15 -179.4(7)
C2A B1 C21 C22 109.(4)
C2 B1 C21 C22 116.8(11)
C11 B1 C21 C22 -67.5(10)
C2A B1 C21 C26 -72.(4)
C2 B1 C21 C26 -64.9(13)
C11 B1 C21 C26 110.8(9)
C26 C21 C22 F22 -178.6(7)
B1 C21 C22 F22 -0.2(11)
C26 C21 C22 C23 2.9(12)
B1 C21 C22 C23 -178.7(8)
F22 C22 C23 F23 0.2(11)
C21 C22 C23 F23 178.7(7)
F22 C22 C23 C24 179.4(7)
C21 C22 C23 C24 -2.1(12)
F23 C23 C24 F24 1.0(12)
C22 C23 C24 F24 -178.2(7)
F23 C23 C24 C25 179.4(7)
C22 C23 C24 C25 0.2(12)
F24 C24 C25 F25 -0.6(12)
C23 C24 C25 F25 -179.0(7)
F24 C24 C25 C26 179.0(7)
C23 C24 C25 C26 0.6(12)
F25 C25 C26 F26 0.4(12)
C24 C25 C26 F26 -179.2(7)
F25 C25 C26 C21 180.0(8)
C24 C25 C26 C21 0.4(13)
C22 C21 C26 F26 177.6(7)
B1 C21 C26 F26 -0.8(12)
C22 C21 C26 C25 -2.0(12)
B1 C21 C26 C25 179.6(8)
